data_1503444
loop_
_publ_author_name
'Mycka, Robert J.'
'Steward, Omar W.'
'Fleming, Fraser F.'

_publ_section_title
;
 Gamma-hydroxynitrile alkylations: electrophile-dependent
 stereoselectivity.
;
_journal_issue 13
_journal_name_full 'Organic letters'
_journal_page_first 3030
_journal_page_last 3033
_journal_paper_doi 10.1021/ol101030r
_journal_volume 12
_journal_year 2010
_chemical_formula_moiety 'C16 H23 N O2'
_chemical_formula_sum 'C16 H23 N O2'
_chemical_formula_weight 261.35
_chemical_name_systematic
; 
 ? 
;
_space_group_IT_number 14
_symmetry_cell_setting monoclinic
_symmetry_space_group_name_Hall '-P 2yn'
_symmetry_space_group_name_H-M 'P 1 21/n 1'
_atom_sites_solution_hydrogens geom
_atom_sites_solution_primary direct
_atom_sites_solution_secondary difmap
_audit_creation_method SHELXL-97
_cell_angle_alpha 90.00
_cell_angle_beta 93.6590(10)
_cell_angle_gamma 90.00
_cell_formula_units_Z 4
_cell_length_a 9.7044(2)
_cell_length_b 7.0265(2)
_cell_length_c 23.8043(5)
_cell_measurement_reflns_used 3828
_cell_measurement_temperature 296(2)
_cell_measurement_theta_max 23.951
_cell_measurement_theta_min 2.2195
_cell_volume 1619.86(7)
_computing_cell_refinement 'SAINT (Bruker, 1998)'
_computing_data_collection 'SMART (Bruker, 1998)'
_computing_data_reduction SAINT
_computing_molecular_graphics 'SHELXTL (Sheldrick, 2000)'
_computing_publication_material 'ORTEP-3 for Windows (Faruggia, 1997)'
_computing_structure_refinement 'SHELXL-97 (Sheldrick, 1997)'
_computing_structure_solution 'SHELXS-97 (Sheldrick, 1997)'
_diffrn_ambient_temperature 296(2)
_diffrn_measured_fraction_theta_full 0.995
_diffrn_measured_fraction_theta_max 0.995
_diffrn_measurement_device_type 'Bruker Smart ApexII'
_diffrn_measurement_method '\f and \w Scans'
_diffrn_radiation_monochromator graphite
_diffrn_radiation_source 'fine-focus sealed tube'
_diffrn_radiation_type MoK\a
_diffrn_radiation_wavelength 0.71073
_diffrn_reflns_av_R_equivalents 0.0325
_diffrn_reflns_av_sigmaI/netI 0.0238
_diffrn_reflns_limit_h_max 12
_diffrn_reflns_limit_h_min -12
_diffrn_reflns_limit_k_max 9
_diffrn_reflns_limit_k_min -9
_diffrn_reflns_limit_l_max 31
_diffrn_reflns_limit_l_min -31
_diffrn_reflns_number 22028
_diffrn_reflns_theta_full 27.79
_diffrn_reflns_theta_max 27.79
_diffrn_reflns_theta_min 1.71
_diffrn_standards_interval_count 0
_diffrn_standards_interval_time 0
_diffrn_standards_number 3820
_exptl_absorpt_coefficient_mu 0.070
_exptl_absorpt_correction_T_max 0.9930
_exptl_absorpt_correction_T_min 0.9639
_exptl_absorpt_correction_type multi-scan
_exptl_absorpt_process_details 'SADABS (Sheldrick, 2002)'
_exptl_crystal_colour colorless
_exptl_crystal_density_diffrn 1.072
_exptl_crystal_density_method 'not measured'
_exptl_crystal_description needle
_exptl_crystal_F_000 568
_exptl_crystal_size_max 0.53
_exptl_crystal_size_mid 0.33
_exptl_crystal_size_min 0.10
_refine_diff_density_max 0.154
_refine_diff_density_min -0.127
_refine_diff_density_rms 0.028
_refine_ls_extinction_method none
_refine_ls_goodness_of_fit_ref 1.024
_refine_ls_hydrogen_treatment constr
_refine_ls_matrix_type full
_refine_ls_number_parameters 178
_refine_ls_number_reflns 3820
_refine_ls_number_restraints 0
_refine_ls_restrained_S_all 1.024
_refine_ls_R_factor_all 0.0780
_refine_ls_R_factor_gt 0.0453
_refine_ls_shift/su_max 0.000
_refine_ls_shift/su_mean 0.000
_refine_ls_structure_factor_coef Fsqd
_refine_ls_weighting_details 'calc w=1/[\s^2^(Fo^2^)+(0.0504P)^2^+0.2635P] where P=(Fo^2^+2Fc^2^)/3'
_refine_ls_weighting_scheme calc
_refine_ls_wR_factor_gt 0.1081
_refine_ls_wR_factor_ref 0.1248
_reflns_number_gt 2474
_reflns_number_total 3820
_reflns_threshold_expression >2sigma(I)
_cod_data_source_file ol101030r_si_001.cif
_cod_data_source_block Inversion
_cod_original_sg_symbol_H-M 'P 21/n'
_cod_database_code 1503444

loop_
_symmetry_equiv_pos_as_xyz
'x, y, z'
'-x+1/2, y+1/2, -z+1/2'
'-x, -y, -z'
'x-1/2, -y-1/2, z-1/2'

loop_
_atom_site_label
_atom_site_type_symbol
_atom_site_fract_x
_atom_site_fract_y
_atom_site_fract_z
_atom_site_U_iso_or_equiv
_atom_site_adp_type
_atom_site_occupancy
_atom_site_symmetry_multiplicity
_atom_site_calc_flag
_atom_site_refinement_flags
C6 C 0.15678(15) 0.6107(2) 0.37593(6) 0.0521(4) Uani 1 1 d .
C5 C 0.08317(19) 0.7625(3) 0.39501(8) 0.0783(6) Uani 1 1 d .
H5 H 0.0411 0.8468 0.3692 0.094 Uiso 1 1 calc R
C1 C 0.2198(2) 0.4901(3) 0.41482(8) 0.0776(5) Uani 1 1 d .
H1 H 0.2709 0.3873 0.4029 0.093 Uiso 1 1 calc R
C4 C 0.0708(2) 0.7915(5) 0.45136(11) 0.1172(10) Uani 1 1 d .
H4 H 0.0198 0.8941 0.4634 0.141 Uiso 1 1 calc R
C2 C 0.2075(3) 0.5209(4) 0.47219(10) 0.1107(9) Uani 1 1 d .
H2 H 0.2505 0.4389 0.4985 0.133 Uiso 1 1 calc R
C3 C 0.1325(3) 0.6714(6) 0.48960(11) 0.1220(11) Uani 1 1 d .
H3 H 0.1237 0.6915 0.5278 0.146 Uiso 1 1 calc R
C7 C 0.16904(13) 0.58432(19) 0.31344(6) 0.0437(3) Uani 1 1 d .
H7 H 0.1702 0.7108 0.2961 0.052 Uiso 1 1 calc R
O1 O 0.29208(9) 0.48892(15) 0.30081(4) 0.0541(3) Uani 1 1 d .
H1A H 0.3589 0.5560 0.3101 0.081 Uiso 1 1 calc R
C8 C 0.05015(13) 0.46746(18) 0.28267(6) 0.0412(3) Uani 1 1 d .
C9 C -0.08325(15) 0.5515(2) 0.29590(6) 0.0512(4) Uani 1 1 d .
N1 N -0.18949(14) 0.6072(2) 0.30484(7) 0.0767(5) Uani 1 1 d .
C11 C 0.06459(13) 0.48894(19) 0.21863(5) 0.0434(3) Uani 1 1 d .
H11A H 0.0733 0.6234 0.2103 0.052 Uiso 1 1 calc R
H11B H 0.1500 0.4280 0.2095 0.052 Uiso 1 1 calc R
C12 C -0.05207(13) 0.40791(19) 0.17958(6) 0.0443(3) Uani 1 1 d .
H12 H -0.1391 0.4262 0.1977 0.053 Uiso 1 1 calc R
C13 C -0.06612(16) 0.5039(2) 0.12110(6) 0.0566(4) Uani 1 1 d .
C15 C -0.1068(2) 0.7128(3) 0.12765(8) 0.0845(6) Uani 1 1 d .
H15A H -0.0329 0.7800 0.1477 0.127 Uiso 1 1 calc R
H15B H -0.1885 0.7205 0.1482 0.127 Uiso 1 1 calc R
H15C H -0.1244 0.7688 0.0911 0.127 Uiso 1 1 calc R
C14 C 0.0684(2) 0.4898(3) 0.09150(7) 0.0787(6) Uani 1 1 d .
H14A H 0.0571 0.5502 0.0553 0.118 Uiso 1 1 calc R
H14B H 0.0918 0.3583 0.0867 0.118 Uiso 1 1 calc R
H14C H 0.1409 0.5520 0.1138 0.118 Uiso 1 1 calc R
C16 C -0.1812(2) 0.4025(3) 0.08562(8) 0.0875(6) Uani 1 1 d .
H16A H -0.1947 0.4644 0.0497 0.131 Uiso 1 1 calc R
H16B H -0.2653 0.4076 0.1047 0.131 Uiso 1 1 calc R
H16C H -0.1557 0.2721 0.0802 0.131 Uiso 1 1 calc R
C10 C 0.04996(16) 0.2599(2) 0.30313(6) 0.0537(4) Uani 1 1 d .
H10A H 0.0428 0.2574 0.3432 0.081 Uiso 1 1 calc R
H10B H 0.1342 0.1989 0.2940 0.081 Uiso 1 1 calc R
H10C H -0.0272 0.1938 0.2850 0.081 Uiso 1 1 calc R
O2 O -0.02881(9) 0.20718(13) 0.17460(5) 0.0521(3) Uani 1 1 d .
H2A H -0.1027 0.1507 0.1748 0.078 Uiso 1 1 calc R

loop_
_atom_site_aniso_label
_atom_site_aniso_U_11
_atom_site_aniso_U_22
_atom_site_aniso_U_33
_atom_site_aniso_U_23
_atom_site_aniso_U_13
_atom_site_aniso_U_12
C6 0.0399(8) 0.0581(9) 0.0576(9) -0.0074(7) -0.0022(7) -0.0037(7)
C5 0.0603(11) 0.0934(14) 0.0797(12) -0.0372(10) -0.0087(9) 0.0128(10)
C1 0.0828(14) 0.0849(13) 0.0637(11) 0.0060(9) -0.0073(9) 0.0044(11)
C4 0.0812(16) 0.174(3) 0.0956(17) -0.0744(18) -0.0041(13) 0.0144(16)
C2 0.117(2) 0.146(2) 0.0668(13) 0.0165(15) -0.0152(13) -0.0163(18)
C3 0.0942(19) 0.205(3) 0.0670(14) -0.0436(18) 0.0082(13) -0.028(2)
C7 0.0324(7) 0.0413(7) 0.0570(8) -0.0014(6) 0.0005(6) 0.0016(6)
O1 0.0304(5) 0.0608(7) 0.0710(7) -0.0117(5) 0.0012(5) 0.0012(4)
C8 0.0306(7) 0.0411(7) 0.0519(7) -0.0020(6) 0.0037(6) 0.0006(5)
C9 0.0366(8) 0.0548(9) 0.0621(9) -0.0094(7) 0.0027(7) 0.0001(6)
N1 0.0416(8) 0.0911(12) 0.0978(11) -0.0241(9) 0.0064(7) 0.0116(7)
C11 0.0315(7) 0.0438(7) 0.0547(8) 0.0008(6) 0.0018(6) -0.0036(6)
C12 0.0307(7) 0.0455(8) 0.0565(8) -0.0021(6) 0.0018(6) -0.0015(6)
C13 0.0503(9) 0.0607(10) 0.0573(9) 0.0038(7) -0.0071(7) -0.0038(7)
C15 0.0893(14) 0.0676(12) 0.0936(14) 0.0154(10) -0.0177(11) 0.0143(11)
C14 0.0776(13) 0.0959(15) 0.0639(11) 0.0114(10) 0.0132(9) -0.0078(11)
C16 0.0847(14) 0.1045(16) 0.0690(11) 0.0095(11) -0.0292(10) -0.0238(12)
C10 0.0550(9) 0.0465(8) 0.0600(9) 0.0029(7) 0.0075(7) -0.0048(7)
O2 0.0341(5) 0.0455(6) 0.0762(7) -0.0034(5) -0.0011(5) -0.0051(4)

loop_
_atom_type_symbol
_atom_type_description
_atom_type_scat_dispersion_real
_atom_type_scat_dispersion_imag
_atom_type_scat_source
C C 0.0033 0.0016 'International Tables Vol C Tables 4.2.6.8 and 6.1.1.4'
H H 0.0000 0.0000 'International Tables Vol C Tables 4.2.6.8 and 6.1.1.4'
N N 0.0061 0.0033 'International Tables Vol C Tables 4.2.6.8 and 6.1.1.4'
O O 0.0106 0.0060 'International Tables Vol C Tables 4.2.6.8 and 6.1.1.4'

loop_
_geom_angle_atom_site_label_1
_geom_angle_atom_site_label_2
_geom_angle_atom_site_label_3
_geom_angle
C1 C6 C5 118.36(16)
C1 C6 C7 121.98(15)
C5 C6 C7 119.65(15)
C4 C5 C6 121.2(2)
C4 C5 H5 119.4
C6 C5 H5 119.4
C6 C1 C2 120.2(2)
C6 C1 H1 119.9
C2 C1 H1 119.9
C3 C4 C5 120.2(2)
C3 C4 H4 119.9
C5 C4 H4 119.9
C3 C2 C1 119.9(2)
C3 C2 H2 120.1
C1 C2 H2 120.1
C4 C3 C2 120.1(2)
C4 C3 H3 120.0
C2 C3 H3 120.0
O1 C7 C6 112.75(11)
O1 C7 C8 105.02(10)
C6 C7 C8 115.10(11)
O1 C7 H7 107.9
C6 C7 H7 107.9
C8 C7 H7 107.9
C7 O1 H1A 109.5
C9 C8 C10 107.06(12)
C9 C8 C11 107.88(11)
C10 C8 C11 113.99(11)
C9 C8 C7 108.78(11)
C10 C8 C7 111.49(11)
C11 C8 C7 107.48(11)
N1 C9 C8 176.12(16)
C12 C11 C8 116.92(11)
C12 C11 H11A 108.1
C8 C11 H11A 108.1
C12 C11 H11B 108.1
C8 C11 H11B 108.1
H11A C11 H11B 107.3
O2 C12 C11 107.59(11)
O2 C12 C13 111.10(12)
C11 C12 C13 113.87(11)
O2 C12 H12 108.0
C11 C12 H12 108.0
C13 C12 H12 108.0
C14 C13 C15 110.07(15)
C14 C13 C16 109.29(15)
C15 C13 C16 108.57(15)
C14 C13 C12 111.03(13)
C15 C13 C12 109.59(14)
C16 C13 C12 108.24(13)
C13 C15 H15A 109.5
C13 C15 H15B 109.5
H15A C15 H15B 109.5
C13 C15 H15C 109.5
H15A C15 H15C 109.5
H15B C15 H15C 109.5
C13 C14 H14A 109.5
C13 C14 H14B 109.5
H14A C14 H14B 109.5
C13 C14 H14C 109.5
H14A C14 H14C 109.5
H14B C14 H14C 109.5
C13 C16 H16A 109.5
C13 C16 H16B 109.5
H16A C16 H16B 109.5
C13 C16 H16C 109.5
H16A C16 H16C 109.5
H16B C16 H16C 109.5
C8 C10 H10A 109.5
C8 C10 H10B 109.5
H10A C10 H10B 109.5
C8 C10 H10C 109.5
H10A C10 H10C 109.5
H10B C10 H10C 109.5
C12 O2 H2A 109.5

loop_
_geom_bond_atom_site_label_1
_geom_bond_atom_site_label_2
_geom_bond_distance
C6 C1 1.370(2)
C6 C5 1.377(2)
C6 C7 1.5113(19)
C5 C4 1.370(3)
C5 H5 0.9300
C1 C2 1.395(3)
C1 H1 0.9300
C4 C3 1.352(4)
C4 H4 0.9300
C2 C3 1.364(4)
C2 H2 0.9300
C3 H3 0.9300
C7 O1 1.4182(15)
C7 C8 1.5600(18)
C7 H7 0.9800
O1 H1A 0.8200
C8 C9 1.4751(19)
C8 C10 1.5377(19)
C8 C11 1.5471(18)
C9 N1 1.1356(18)
C11 C12 1.5283(17)
C11 H11A 0.9700
C11 H11B 0.9700
C12 O2 1.4344(16)
C12 C13 1.545(2)
C12 H12 0.9800
C13 C14 1.526(2)
C13 C15 1.530(2)
C13 C16 1.532(2)
C15 H15A 0.9600
C15 H15B 0.9600
C15 H15C 0.9600
C14 H14A 0.9600
C14 H14B 0.9600
C14 H14C 0.9600
C16 H16A 0.9600
C16 H16B 0.9600
C16 H16C 0.9600
C10 H10A 0.9600
C10 H10B 0.9600
C10 H10C 0.9600
O2 H2A 0.8200
